data_1573445
loop_
_publ_author_name
'Szyma\'nski, Bartosz'
'Sahoo, Smruti Ranjan'
'Vakuliuk, Olena'
'Valiev, Rashid'
'Ramazanov, Ruslan'
'\/Laski, Piotr'
'Jarzembska, Katarzyna N.'
'Kami\'nski, Rados\/law'
'Teimouri, Mohammad B.'
'Baryshnikov, Glib'
'Gryko, Daniel T.'

_publ_section_title
;
 Shedding new light on quadrupolar 1,4-dihydropyrrolo[3,2-b]pyrroles:
 impact of electron-deficient scaffolds over emission
;
_journal_name_full 'Chemical Science'
_journal_paper_doi 10.1039/D4SC07275H
_journal_year 2025
_chemical_formula_moiety 'C32 H22 N6 S2'
_chemical_formula_sum 'C32 H22 N6 S2'
_chemical_formula_weight 554.67
_space_group_crystal_system monoclinic
_space_group_IT_number 14
_space_group_name_Hall '-P 2ybc'
_space_group_name_H-M_alt 'P 1 21/c 1'
_atom_sites_solution_hydrogens geom
_audit_creation_date 2024-04-26
_audit_creation_method
;
Olex2 1.5
(compiled 2024.02.16 svn.r378c4104 for OlexSys, GUI svn.r6928)
;
_audit_update_record
;
2024-06-02 deposited with the CCDC.	2024-12-06 downloaded from the CCDC.
;
_cell_angle_alpha 90
_cell_angle_beta 91.099(3)
_cell_angle_gamma 90
_cell_formula_units_Z 2
_cell_length_a 6.73075(18)
_cell_length_b 13.0685(4)
_cell_length_c 14.6429(4)
_cell_measurement_reflns_used 2750
_cell_measurement_temperature 100
_cell_measurement_theta_max 75.6500
_cell_measurement_theta_min 4.5040
_cell_volume 1287.76(6)
_computing_molecular_graphics 'Olex2 1.5 (Dolomanov et al., 2009)'
_computing_publication_material 'Olex2 1.5 (Dolomanov et al., 2009)'
_computing_structure_refinement 'XL  (Sheldrick, 2008)'
_diffrn_ambient_temperature 100.15
_diffrn_measured_fraction_theta_full 1.000
_diffrn_measured_fraction_theta_max 0.986
_diffrn_measurement_device 'four-circle diffractometer'
_diffrn_measurement_device_type 'SuperNova, Single source at offset/far, Atlas'
_diffrn_measurement_method '\w scans'
_diffrn_radiation_type CuK\a
_diffrn_radiation_wavelength 1.54184
_diffrn_reflns_av_R_equivalents 0.0429
_diffrn_reflns_av_unetI/netI 0.0346
_diffrn_reflns_Laue_measured_fraction_full 1.000
_diffrn_reflns_Laue_measured_fraction_max 0.986
_diffrn_reflns_limit_h_max 7
_diffrn_reflns_limit_h_min -8
_diffrn_reflns_limit_k_max 16
_diffrn_reflns_limit_k_min -16
_diffrn_reflns_limit_l_max 18
_diffrn_reflns_limit_l_min -18
_diffrn_reflns_number 10207
_diffrn_reflns_point_group_measured_fraction_full 1.000
_diffrn_reflns_point_group_measured_fraction_max 0.986
_diffrn_reflns_theta_full 67.684
_diffrn_reflns_theta_max 76.134
_diffrn_reflns_theta_min 4.535
_exptl_absorpt_coefficient_mu 2.154
_exptl_absorpt_correction_T_max 1.00000
_exptl_absorpt_correction_T_min 0.77241
_exptl_absorpt_correction_type multi-scan
_exptl_absorpt_process_details
;
CrysAlisPro 1.171.41.99a (Rigaku Oxford Diffraction, 2021)
Empirical absorption correction using spherical harmonics,
implemented in SCALE3 ABSPACK scaling algorithm.
;
_exptl_crystal_colour 'dark orange'
_exptl_crystal_density_diffrn 1.430
_exptl_crystal_description needle
_exptl_crystal_F_000 576
_exptl_crystal_size_max 0.293
_exptl_crystal_size_mid 0.046
_exptl_crystal_size_min 0.045
_refine_diff_density_max 0.541
_refine_diff_density_min -0.311
_refine_diff_density_rms 0.075
_refine_ls_extinction_method none
_refine_ls_goodness_of_fit_ref 1.126
_refine_ls_hydrogen_treatment constr
_refine_ls_matrix_type full
_refine_ls_number_parameters 182
_refine_ls_number_reflns 2667
_refine_ls_number_restraints 0
_refine_ls_restrained_S_all 1.126
_refine_ls_R_factor_all 0.0552
_refine_ls_R_factor_gt 0.0472
_refine_ls_shift/su_max 0.000
_refine_ls_shift/su_mean 0.000
_refine_ls_structure_factor_coef Fsqd
_refine_ls_weighting_details 'w=1/[\s^2^(Fo^2^)+(0.0468P)^2^+1.9097P] where P=(Fo^2^+2Fc^2^)/3'
_refine_ls_weighting_scheme calc
_refine_ls_wR_factor_gt 0.1272
_refine_ls_wR_factor_ref 0.1329
_reflns_number_gt 2311
_reflns_number_total 2667
_reflns_threshold_expression 'I > 2\s(I)'
_cod_data_source_file d4sc07275h2.cif
_cod_data_source_block 4a
_cod_database_code 1573445
_shelx_shelxl_version_number 2018/3
_shelx_space_group_comment
;
The symmetry employed for this shelxl refinement is uniquely defined
by the following loop, which should always be used as a source of
symmetry information in preference to the above space-group names.
They are only intended as comments.
;
_olex2_refinement_description
;
1. Fixed Uiso
 At 1.2 times of:
  All C(H) groups
 At 1.5 times of:
  All C(H,H,H) groups
2.a Aromatic/amide H refined with riding coordinates:
 C3(H3), C19(H19), C11(H11), C16(H16), C13(H13), C15(H15), C12(H12), C18(H18)
2.b Idealised Me refined as rotating group:
 C20(H20A,H20B,H20C)
;
_olex2_submission_special_instructions 'No special instructions were received'

loop_
_space_group_symop_operation_xyz
'x, y, z'
'-x, y+1/2, -z+1/2'
'-x, -y, -z'
'x, -y-1/2, z-1/2'

loop_
_atom_site_label
_atom_site_type_symbol
_atom_site_fract_x
_atom_site_fract_y
_atom_site_fract_z
_atom_site_U_iso_or_equiv
_atom_site_adp_type
_atom_site_occupancy
_atom_site_site_symmetry_order
_atom_site_calc_flag
_atom_site_refinement_flags_posn
_atom_site_refinement_flags_adp
_atom_site_refinement_flags_occupancy
_atom_site_disorder_assembly
_atom_site_disorder_group
S8 S 0.74152(9) 0.14122(5) 0.25597(4) 0.02270(19) Uani 1 1 d . . . . .
N1 N 0.8804(3) 0.38369(15) 0.48657(14) 0.0172(4) Uani 1 1 d . . . . .
N7 N 0.7929(3) 0.24065(16) 0.31766(14) 0.0212(4) Uani 1 1 d . . . . .
N9 N 0.5083(3) 0.15824(16) 0.23436(14) 0.0220(5) Uani 1 1 d . . . . .
C2 C 0.7574(3) 0.43615(18) 0.42461(16) 0.0172(5) Uani 1 1 d . . . . .
C4 C 1.0188(3) 0.45333(17) 0.52001(16) 0.0169(5) Uani 1 1 d . . . . .
C3 C 0.8160(3) 0.53749(17) 0.41862(16) 0.0176(5) Uani 1 1 d . . . . .
H3 H 0.758215 0.589606 0.381498 0.021 Uiso 1 1 calc R U . . .
C6 C 0.6219(3) 0.29319(18) 0.32408(16) 0.0176(5) Uani 1 1 d . . . . .
C19 C 0.6684(4) 0.24598(19) 0.54254(17) 0.0211(5) Uani 1 1 d . . . . .
H19 H 0.554437 0.287993 0.533799 0.025 Uiso 1 1 calc R U . . .
C10 C 0.4578(3) 0.24691(18) 0.27554(16) 0.0187(5) Uani 1 1 d . . . . .
C11 C 0.2678(4) 0.29260(19) 0.27415(17) 0.0213(5) Uani 1 1 d . . . . .
H11 H 0.159083 0.261601 0.242449 0.026 Uiso 1 1 calc R U . . .
C14 C 0.8557(3) 0.28261(18) 0.52077(16) 0.0179(5) Uani 1 1 d . . . . .
C5 C 0.5942(3) 0.38686(17) 0.37321(16) 0.0178(5) Uani 1 1 d . . . . .
C16 C 0.9994(4) 0.12304(19) 0.57051(18) 0.0246(5) Uani 1 1 d . . . . .
H16 H 1.113541 0.081443 0.580367 0.030 Uiso 1 1 calc R U . . .
C13 C 0.4069(3) 0.42917(18) 0.36882(17) 0.0193(5) Uani 1 1 d . . . . .
H13 H 0.384078 0.491890 0.399710 0.023 Uiso 1 1 calc R U . . .
C17 C 0.8129(4) 0.08491(19) 0.59257(18) 0.0244(5) Uani 1 1 d . . . . .
C15 C 1.0218(4) 0.22076(19) 0.53437(17) 0.0216(5) Uani 1 1 d . . . . .
H15 H 1.149929 0.245089 0.519055 0.026 Uiso 1 1 calc R U . . .
C12 C 0.2455(3) 0.38251(19) 0.31968(17) 0.0211(5) Uani 1 1 d . . . . .
H12 H 0.119280 0.415083 0.318750 0.025 Uiso 1 1 calc R U . . .
C18 C 0.6490(4) 0.1474(2) 0.57717(18) 0.0243(5) Uani 1 1 d . . . . .
H18 H 0.520407 0.122291 0.590613 0.029 Uiso 1 1 calc R U . . .
C20 C 0.7894(5) -0.0199(2) 0.6338(2) 0.0343(7) Uani 1 1 d . . . . .
H20A H 0.905884 -0.061689 0.619873 0.051 Uiso 1 1 calc R U . . .
H20B H 0.669690 -0.052477 0.608094 0.051 Uiso 1 1 calc R U . . .
H20C H 0.777407 -0.013699 0.700127 0.051 Uiso 1 1 calc R U . . .

loop_
_atom_site_aniso_label
_atom_site_aniso_U_11
_atom_site_aniso_U_22
_atom_site_aniso_U_33
_atom_site_aniso_U_23
_atom_site_aniso_U_13
_atom_site_aniso_U_12
S8 0.0256(3) 0.0169(3) 0.0255(3) -0.0059(2) -0.0019(2) -0.0004(2)
N1 0.0204(9) 0.0113(9) 0.0197(10) -0.0007(7) -0.0042(7) -0.0017(7)
N7 0.0234(10) 0.0171(10) 0.0231(11) -0.0019(8) -0.0019(8) -0.0010(8)
N9 0.0274(11) 0.0181(10) 0.0205(11) -0.0040(8) -0.0002(8) -0.0055(8)
C2 0.0187(10) 0.0148(11) 0.0180(11) -0.0012(9) -0.0023(9) -0.0002(8)
C4 0.0191(10) 0.0134(11) 0.0182(11) -0.0006(9) -0.0022(9) -0.0016(8)
C3 0.0204(11) 0.0134(11) 0.0187(11) -0.0011(9) -0.0038(9) 0.0003(8)
C6 0.0187(11) 0.0178(11) 0.0161(11) 0.0014(9) -0.0010(8) -0.0024(8)
C19 0.0240(11) 0.0187(12) 0.0204(12) -0.0019(9) -0.0011(9) -0.0014(9)
C10 0.0219(11) 0.0170(11) 0.0172(11) 0.0012(9) -0.0003(9) -0.0055(9)
C11 0.0209(11) 0.0231(12) 0.0196(12) 0.0009(10) -0.0040(9) -0.0061(9)
C14 0.0241(11) 0.0130(11) 0.0165(11) -0.0017(8) -0.0033(9) -0.0024(8)
C5 0.0215(11) 0.0145(11) 0.0172(11) 0.0012(9) -0.0021(9) -0.0030(9)
C16 0.0295(13) 0.0187(12) 0.0255(13) 0.0024(10) -0.0050(10) 0.0014(10)
C13 0.0210(11) 0.0168(11) 0.0202(12) 0.0002(9) -0.0015(9) -0.0010(9)
C17 0.0363(14) 0.0171(12) 0.0199(12) 0.0000(10) -0.0001(10) -0.0028(10)
C15 0.0224(11) 0.0186(12) 0.0236(12) -0.0012(9) -0.0040(9) -0.0019(9)
C12 0.0178(11) 0.0234(12) 0.0218(12) 0.0028(10) -0.0030(9) -0.0007(9)
C18 0.0284(12) 0.0221(13) 0.0226(12) 0.0009(10) 0.0029(10) -0.0062(10)
C20 0.0484(17) 0.0197(13) 0.0349(16) 0.0077(12) 0.0011(13) -0.0052(12)

loop_
_atom_type_symbol
_atom_type_description
_atom_type_scat_dispersion_real
_atom_type_scat_dispersion_imag
_atom_type_scat_source
C C 0.0181 0.0091 'International Tables Vol C Tables 4.2.6.8 and 6.1.1.4'
H H 0.0000 0.0000 'International Tables Vol C Tables 4.2.6.8 and 6.1.1.4'
N N 0.0311 0.0180 'International Tables Vol C Tables 4.2.6.8 and 6.1.1.4'
S S 0.3331 0.5567 'International Tables Vol C Tables 4.2.6.8 and 6.1.1.4'

loop_
_geom_angle_atom_site_label_1
_geom_angle_atom_site_label_2
_geom_angle_atom_site_label_3
_geom_angle
_geom_angle_site_symmetry_1
_geom_angle_site_symmetry_3
_geom_angle_publ_flag
N9 S8 N7 101.30(11) . . ?
C2 N1 C14 127.76(19) . . ?
C4 N1 C2 107.08(19) . . ?
C4 N1 C14 124.58(19) . . ?
C6 N7 S8 105.98(16) . . ?
C10 N9 S8 106.44(16) . . ?
N1 C2 C5 123.1(2) . . ?
C3 C2 N1 110.2(2) . . ?
C3 C2 C5 126.7(2) . . ?
N1 C4 C3 142.4(2) . 3_766 ?
C4 C4 N1 108.3(2) 3_766 . ?
C4 C4 C3 109.3(2) 3_766 3_766 ?
C2 C3 C4 105.1(2) . 3_766 ?
C2 C3 H3 127.4 . . ?
C4 C3 H3 127.4 3_766 . ?
N7 C6 C10 113.7(2) . . ?
N7 C6 C5 126.2(2) . . ?
C5 C6 C10 120.1(2) . . ?
C14 C19 H19 120.2 . . ?
C18 C19 H19 120.2 . . ?
C18 C19 C14 119.6(2) . . ?
N9 C10 C6 112.6(2) . . ?
N9 C10 C11 126.3(2) . . ?
C11 C10 C6 121.1(2) . . ?
C10 C11 H11 121.1 . . ?
C12 C11 C10 117.8(2) . . ?
C12 C11 H11 121.1 . . ?
C19 C14 N1 120.8(2) . . ?
C15 C14 N1 119.4(2) . . ?
C15 C14 C19 119.8(2) . . ?
C6 C5 C2 121.9(2) . . ?
C13 C5 C2 121.5(2) . . ?
C13 C5 C6 116.5(2) . . ?
C17 C16 H16 119.3 . . ?
C15 C16 H16 119.3 . . ?
C15 C16 C17 121.4(2) . . ?
C5 C13 H13 118.7 . . ?
C5 C13 C12 122.6(2) . . ?
C12 C13 H13 118.7 . . ?
C16 C17 C20 121.3(2) . . ?
C18 C17 C16 117.9(2) . . ?
C18 C17 C20 120.8(2) . . ?
C14 C15 C16 119.7(2) . . ?
C14 C15 H15 120.2 . . ?
C16 C15 H15 120.2 . . ?
C11 C12 C13 121.7(2) . . ?
C11 C12 H12 119.2 . . ?
C13 C12 H12 119.2 . . ?
C19 C18 H18 119.2 . . ?
C17 C18 C19 121.6(2) . . ?
C17 C18 H18 119.2 . . ?
C17 C20 H20A 109.5 . . ?
C17 C20 H20B 109.5 . . ?
C17 C20 H20C 109.5 . . ?
H20A C20 H20B 109.5 . . ?
H20A C20 H20C 109.5 . . ?
H20B C20 H20C 109.5 . . ?

loop_
_geom_bond_atom_site_label_1
_geom_bond_atom_site_label_2
_geom_bond_distance
_geom_bond_site_symmetry_2
_geom_bond_publ_flag
S8 N7 1.616(2) . ?
S8 N9 1.611(2) . ?
N1 C2 1.396(3) . ?
N1 C4 1.385(3) . ?
N1 C14 1.424(3) . ?
N7 C6 1.345(3) . ?
N9 C10 1.353(3) . ?
C2 C3 1.385(3) . ?
C2 C5 1.468(3) . ?
C4 C4 1.375(4) 3_766 ?
C4 C3 1.421(3) 3_766 ?
C3 H3 0.9500 . ?
C6 C10 1.435(3) . ?
C6 C5 1.434(3) . ?
C19 H19 0.9500 . ?
C19 C14 1.391(3) . ?
C19 C18 1.391(3) . ?
C10 C11 1.411(3) . ?
C11 H11 0.9500 . ?
C11 C12 1.361(4) . ?
C14 C15 1.391(3) . ?
C5 C13 1.378(3) . ?
C16 H16 0.9500 . ?
C16 C17 1.394(4) . ?
C16 C15 1.392(3) . ?
C13 H13 0.9500 . ?
C13 C12 1.428(3) . ?
C17 C18 1.387(4) . ?
C17 C20 1.506(3) . ?
C15 H15 0.9500 . ?
C12 H12 0.9500 . ?
C18 H18 0.9500 . ?
C20 H20A 0.9800 . ?
C20 H20B 0.9800 . ?
C20 H20C 0.9800 . ?

loop_
_geom_torsion_atom_site_label_1
_geom_torsion_atom_site_label_2
_geom_torsion_atom_site_label_3
_geom_torsion_atom_site_label_4
_geom_torsion
_geom_torsion_site_symmetry_1
_geom_torsion_site_symmetry_2
_geom_torsion_site_symmetry_3
_geom_torsion_site_symmetry_4
_geom_torsion_publ_flag
S8 N7 C6 C10 -0.7(2) . . . . ?
S8 N7 C6 C5 179.4(2) . . . . ?
S8 N9 C10 C6 -1.0(2) . . . . ?
S8 N9 C10 C11 179.4(2) . . . . ?
N1 C2 C3 C4 -0.3(3) . . . 3_766 ?
N1 C2 C5 C6 -49.4(3) . . . . ?
N1 C2 C5 C13 131.5(3) . . . . ?
N1 C14 C15 C16 178.0(2) . . . . ?
N7 S8 N9 C10 0.56(18) . . . . ?
N7 C6 C10 N9 1.2(3) . . . . ?
N7 C6 C10 C11 -179.2(2) . . . . ?
N7 C6 C5 C2 -0.8(4) . . . . ?
N7 C6 C5 C13 178.4(2) . . . . ?
N9 S8 N7 C6 0.08(19) . . . . ?
N9 C10 C11 C12 -179.9(2) . . . . ?
C2 N1 C4 C4 0.4(3) . . . 3_766 ?
C2 N1 C4 C3 179.5(3) . . . 3_766 ?
C2 N1 C14 C19 -39.4(3) . . . . ?
C2 N1 C14 C15 142.0(2) . . . . ?
C2 C5 C13 C12 -179.7(2) . . . . ?
C4 N1 C2 C3 -0.1(3) . . . . ?
C4 N1 C2 C5 178.6(2) . . . . ?
C4 N1 C14 C19 130.7(3) . . . . ?
C4 N1 C14 C15 -47.9(3) . . . . ?
C3 C2 C5 C6 129.0(3) . . . . ?
C3 C2 C5 C13 -50.1(4) . . . . ?
C6 C10 C11 C12 0.6(4) . . . . ?
C6 C5 C13 C12 1.1(3) . . . . ?
C19 C14 C15 C16 -0.6(4) . . . . ?
C10 C6 C5 C2 179.3(2) . . . . ?
C10 C6 C5 C13 -1.5(3) . . . . ?
C10 C11 C12 C13 -1.0(4) . . . . ?
C14 N1 C2 C3 171.4(2) . . . . ?
C14 N1 C2 C5 -10.0(4) . . . . ?
C14 N1 C4 C4 -171.4(2) . . . 3_766 ?
C14 N1 C4 C3 7.7(5) . . . 3_766 ?
C14 C19 C18 C17 1.4(4) . . . . ?
C5 C2 C3 C4 -178.8(2) . . . 3_766 ?
C5 C6 C10 N9 -178.9(2) . . . . ?
C5 C6 C10 C11 0.7(3) . . . . ?
C5 C13 C12 C11 0.2(4) . . . . ?
C16 C17 C18 C19 -1.3(4) . . . . ?
C17 C16 C15 C14 0.8(4) . . . . ?
C15 C16 C17 C18 0.2(4) . . . . ?
C15 C16 C17 C20 -178.5(2) . . . . ?
C18 C19 C14 N1 -179.0(2) . . . . ?
C18 C19 C14 C15 -0.4(4) . . . . ?
C20 C17 C18 C19 177.4(2) . . . . ?
